data_1574413
loop_
_publ_author_name
'J\"urgensen, Malte'
'Kunz, Tanja'
'Arrowsmith, Merle'
'Dietz, Maximilian'
'Hagspiel, Stephan'
'Braunschweig, Holger'

_publ_section_title
;
 Synthesis and reactivity of a parent phosphathioethynolato-borane and a
 boraarsaketene
;
_journal_issue 20
_journal_name_full 'Chemical Science'
_journal_page_first 8870
_journal_page_last 8877
_journal_paper_doi 10.1039/D5SC01996F
_journal_volume 16
_journal_year 2025
_chemical_absolute_configuration unk
_chemical_formula_moiety 'C29 H32 B F3 N5 P S, 2 (C6 H6)'
_chemical_formula_sum 'C41 H44 B F3 N5 P S'
_chemical_formula_weight 737.65
_chemical_name_common (SIMes)BH2S(CN3PPhCF3)
_chemical_name_systematic 3-PhCF3
_chemical_properties_physical Air-sensitive,Moisture-sensitive
_space_group_crystal_system monoclinic
_space_group_IT_number 4
_space_group_name_Hall 'P 2yb'
_space_group_name_H-M_alt 'P 1 21 1'
_atom_sites_solution_hydrogens mixed
_atom_sites_solution_primary dual
_atom_sites_solution_secondary difmap
_audit_creation_date 2025-01-02
_audit_creation_method 'CIF-fill 1.5o (K.Radacki, 2005-24)'
_audit_update_record
;
2025-03-03 deposited with the CCDC.	2025-04-10 downloaded from the CCDC.
;
_cell_angle_alpha 90
_cell_angle_beta 121.3370(10)
_cell_angle_gamma 90
_cell_formula_units_Z 4
_cell_length_a 19.0260(2)
_cell_length_b 24.25870(10)
_cell_length_c 9.71050(10)
_cell_measurement_reflns_used 52353
_cell_measurement_temperature 100(2)
_cell_measurement_theta_max 74.7010
_cell_measurement_theta_min 3.2790
_cell_volume 3828.05(7)
_computing_cell_refinement 'CrysAlisPro 1.171.43.142a (Rigaku OD, 2024)'
_computing_data_collection
;
 CrysAlisPro system (CCD 42.72a 64-bit (release 07-10-2022))
;
_computing_data_reduction 'CrysAlisPro 1.171.43.142a (Rigaku OD, 2024)'
_computing_molecular_graphics 'ShelXLe (Huebschle et all, 2011)'
_computing_publication_material 'SHELXL-2019/2 (Sheldrick, 2019)'
_computing_structure_refinement 'SHELXL-2019/2 (Sheldrick, 2019)'
_computing_structure_solution 'SHELXT 2018/2 (Sheldrick, 2018)''
_diffrn_ambient_environment N~2~
_diffrn_ambient_temperature 100(2)
_diffrn_detector HPA
_diffrn_detector_area_resol_mean 10.0
_diffrn_detector_type 'HyPix Arc150'
_diffrn_measured_fraction_theta_full 1.000
_diffrn_measured_fraction_theta_max 0.995
_diffrn_measurement_details
;
 List of Runs (angles in degrees, time in seconds):
 --------------------------------------------------------------------------
  1  \w    104.00 135.00   0.50    0.05    --   85.25  46.00-162.51   62
  2  \w     17.00  43.00   0.50    0.05    --    6.00  64.00 -24.17   52
  3  \w    100.00 135.00   0.50    0.05    --   85.25  46.00 138.96   70
  4  \w    100.00 131.00   0.50    0.05    --   85.25  58.00 145.20   62
  5  \w     98.00 127.00   0.50    0.05    --   85.25  57.00  94.33   58
  6  \w    104.00 130.00   0.50    0.05    --   85.25  43.00  34.61   52
  7  \w     87.00 136.00   0.50    0.05    --   85.25  24.00  95.45   98
  8  \w    106.00 131.00   0.50    0.05    --   85.25  42.00  12.32   50
  9  \w    103.00 128.00   0.50    0.05    --   85.25  45.00-127.11   50
 10  \w     98.00 130.00   0.50    0.05    --   85.25  37.00 -50.69   64
 11  \w     87.00 113.00   0.50    0.05    --   82.35  15.00-150.00   52
 12  \w     98.00 123.00   0.50    0.05    --   85.25  45.00  -4.31   50
 13  \w     73.00 122.00   0.50    0.05    --   85.25  21.00  18.83   98
 14  \w     59.00  89.00   0.50    0.05    --   85.25  12.00 -40.84   60
 15  \w    106.00 132.00   0.50    0.05    --   85.25  12.00 -40.84   52
 16  \w     88.00 114.00   0.50    0.05    --   82.35  15.00  60.00   52
 17  \w     87.00 113.00   0.50    0.05    --   85.25  20.00 150.39   52
 18  \w    106.00 131.00   0.50    0.05    --   85.25 110.00  78.72   50
 19  \w     96.00 125.00   0.50    0.05    --   85.25 126.00 158.86   58
 20  \w     92.00 118.00   0.50    0.05    --   85.25 138.00 -57.71   52
 21  \w     97.00 122.00   0.50    0.05    --   85.25 125.00 -83.56   50
 22  \w     92.00 118.00   0.50    0.05    --   85.25 134.00-103.99   52
 23  \w     44.00  69.00   0.50    0.05    --   85.25 -72.00  48.35   50
 24  \w     39.00  67.00   0.50    0.05    --   85.25-131.00 146.81   56
 25  \w     65.00  91.00   0.50    0.05    --   85.25-139.00   7.72   52
 26  \w     79.00 105.00   0.50    0.05    --   85.25-138.00 -41.76   52
 27  \w     44.00  70.00   0.50    0.05    --   85.25-130.00-117.53   52
 28  \w     39.00  65.00   0.50    0.05    --   85.25-138.00 -41.76   52
 29  \w     44.00 104.00   0.50    0.05    --   85.25-134.00  19.20  120
 30  \w     38.00  66.00   0.50    0.05    --   85.25-122.00  88.90   56
 31  \w     59.00  85.00   0.50    0.05    --   85.25-126.00  86.43   52
 32  \w     48.00  97.00   0.50    0.05    --   85.25-116.00  52.87   98
 33  \w     74.00  99.00   0.50    0.05    --   85.25-122.00  88.90   50
 34  \w     36.00  98.00   0.50    0.05    --   78.00-115.00 131.59  124
 35  \w     39.00  82.00   0.50    0.05    --   85.25-127.00 153.26   86
 36  \w     76.00 102.00   0.50    0.05    --   85.25-131.00 146.81   52
 37  \w     67.00  92.00   0.50    0.05    --   82.35-112.00  90.00   50
 38  \w     42.00  93.00   0.50    0.05    --   85.25-101.00 172.96  102
 39  \w     47.00  73.00   0.50    0.05    --   82.35-112.00  30.00   52
 40  \w     60.00  92.00   0.50    0.05    --   85.25-100.00 133.65   64
 41  \w     37.00  62.00   0.50    0.05    --   82.35-112.00 -90.00   50
 42  \w     37.00  62.00   0.50    0.05    --   82.35-112.00-150.00   50
 43  \w     46.00  72.00   0.50    0.05    --   85.25-101.00-137.79   52
 44  \w     43.00  93.00   0.50    0.05    --   85.25 -98.00-161.51  100
 45  \w     42.00  92.00   0.50    0.05    --   85.25 -99.00-127.59  100
 46  \w     42.00  89.00   0.50    0.05    --   82.35 -95.00-180.00   94
 47  \w     40.00  65.00   0.50    0.05    --   82.35 -95.00-120.00   50
 48  \w     16.00  66.00   0.50    0.05    --   58.30 -95.00-180.00  100
 49  \w     47.00  92.00   0.50    0.05    --   85.25 -97.00 -70.29   90
 50  \w     65.00  90.00   0.50    0.05    --   82.35 -95.00 -30.00   50
 51  \w     36.00  76.00   0.50    0.05    --   71.06 -95.00 -30.00   80
 52  \w     56.00  92.00   0.50    0.05    --   85.25 -95.00 -54.68   72
 53  \w     65.00  90.00   0.50    0.05    --   82.35 -95.00 -90.00   50
 54  \w     56.00  92.00   0.50    0.05    --   85.25 -94.00  -8.37   72
 55  \w     40.00  65.00   0.50    0.05    --   82.35 -95.00  90.00   50
 56  \w     45.00  70.00   0.50    0.05    --   85.25 -88.00 131.28   50
 57  \w     61.00  93.00   0.50    0.05    --   85.25 -98.00 158.18   64
 58  \w     55.00  91.00   0.50    0.05    --   85.25 -95.00 102.24   72
 59  \w     45.00  70.00   0.50    0.05    --   85.25 -76.00-114.86   50
 60  \w     46.00  83.00   0.50    0.05    --   85.25 -85.00 -95.51   74
 61  \w    -97.00 -62.00   0.50    0.05    --  -78.00 114.00 -98.74   70
 62  \w    -97.00 -42.00   0.50    0.05    --  -78.00 114.00  14.93  110
 63  \w    -91.00 -48.00   0.50    0.05    --  -79.50 108.00-155.88   86
 64  \w   -122.00 -87.00   0.50    0.05    --  -74.00 -54.00 -87.97   70
 65  \w   -125.00-100.00   0.50    0.05    --  -79.50 -51.00-162.46   50
 66  \w   -107.00 -72.00   0.50    0.05    --  -58.00 -49.00 -77.83   70
 67  \w   -120.00 -89.00   0.50    0.05    --  -74.00 -57.00 -15.65   62
 68  \w   -128.00 -97.00   0.50    0.05    --  -79.50 -50.00  50.71   62
 69  \w   -107.00 -72.00   0.50    0.05    --  -58.00 -49.00 129.20   70
 70  \w   -127.00 -91.00   0.50    0.05    --  -79.50 -56.00 119.60   72
 71  \w   -103.00 -68.00   0.50    0.05    --  -54.00 -47.00 -13.35   70
 72  \w   -103.00 -68.00   0.50    0.05    --  -54.00 -48.00-137.15   70
 73  \w   -115.00 -87.00   0.50    0.05    --  -66.00 -44.00-149.85   56
 74  \w   -127.00 -94.00   0.50    0.05    --  -79.50-126.00 -57.61   66
 75  \w   -122.00 -97.00   0.50    0.05    --  -79.50-122.00  30.31   50
;
_diffrn_measurement_device 'four-circle diffractometer'
_diffrn_measurement_device_type 'Rigaku XtaLAB Synergy-R'
_diffrn_measurement_method '\w scans'
_diffrn_orient_matrix_type
;
 CrysAlisPro convention (1999,Acta A55,543-557)
;
_diffrn_orient_matrix_UB_11 -0.0902535000
_diffrn_orient_matrix_UB_12 -0.0147350000
_diffrn_orient_matrix_UB_13 -0.1234729000
_diffrn_orient_matrix_UB_21 0.0281466000
_diffrn_orient_matrix_UB_22 -0.0344542000
_diffrn_orient_matrix_UB_23 -0.0960623000
_diffrn_orient_matrix_UB_31 0.0071315000
_diffrn_orient_matrix_UB_32 -0.0512570000
_diffrn_orient_matrix_UB_33 0.1001146000
_diffrn_radiation_monochromator 'multi-layer mirror'
_diffrn_radiation_probe x-ray
_diffrn_radiation_type CuK\a
_diffrn_radiation_wavelength 1.54184
_diffrn_radiation_xray_symbol K-L~2,3~
_diffrn_reflns_av_R_equivalents 0.0325
_diffrn_reflns_av_unetI/netI 0.0266
_diffrn_reflns_Laue_measured_fraction_full 1.000
_diffrn_reflns_Laue_measured_fraction_max 0.995
_diffrn_reflns_limit_h_max 23
_diffrn_reflns_limit_h_min -23
_diffrn_reflns_limit_k_max 28
_diffrn_reflns_limit_k_min -30
_diffrn_reflns_limit_l_max 12
_diffrn_reflns_limit_l_min -11
_diffrn_reflns_number 80146
_diffrn_reflns_point_group_measured_fraction_full 0.921
_diffrn_reflns_point_group_measured_fraction_max 0.900
_diffrn_reflns_theta_full 67.684
_diffrn_reflns_theta_max 75.375
_diffrn_reflns_theta_min 2.719
_diffrn_source 'rotating-anode X-ray tube'
_diffrn_source_type 'PhotonJet-R X-ray Source'
_exptl_absorpt_coefficient_mu 1.564
_exptl_absorpt_correction_T_max 1.000
_exptl_absorpt_correction_T_min 0.557
_exptl_absorpt_correction_type gaussian
_exptl_absorpt_process_details
;
 CrysAlisPro 1.171.43.142a (Rigaku Oxford Diffraction, 2024) Numerical 
 absorption correction based on gaussian integration over a multifaceted 
 crystal model Empirical absorption correction using spherical harmonics, 
 implemented in SCALE3 ABSPACK scaling algorithm.
;
_exptl_crystal_colour yellow
_exptl_crystal_density_diffrn 1.280
_exptl_crystal_description block
_exptl_crystal_F_000 1552
_exptl_crystal_preparation
;
 For data collection the crystal was immersed in a film of perfluoropolyether 
 oil, mounted on a polyimide loop and transferred to stream of cold nitrogen 
 (Oxford Cryostream 800).
;
_exptl_crystal_recrystallization_method 'Re-crystallisation from solvent: benzene'
_exptl_crystal_size_max 0.430
_exptl_crystal_size_mid 0.150
_exptl_crystal_size_min 0.090
_refine_diff_density_max 0.245
_refine_diff_density_min -0.318
_refine_diff_density_rms 0.041
_refine_ls_abs_structure_details 'Refined as an inversion twin.'
_refine_ls_abs_structure_Flack 0.226(15)
_refine_ls_extinction_method none
_refine_ls_goodness_of_fit_ref 1.060
_refine_ls_hydrogen_treatment mixed
_refine_ls_matrix_type full
_refine_ls_number_parameters 1014
_refine_ls_number_reflns 14270
_refine_ls_number_restraints 353
_refine_ls_restrained_S_all 1.063
_refine_ls_R_factor_all 0.0401
_refine_ls_R_factor_gt 0.0377
_refine_ls_shift/su_max 0.001
_refine_ls_shift/su_mean 0.000
_refine_ls_structure_factor_coef Fsqd
_refine_ls_weighting_details
;
 w=1/[\s^2^(Fo^2^)+(0.0625P)^2^+0.7451P] where P=(Fo^2^+2Fc^2^)/3
;
_refine_ls_weighting_scheme calc
_refine_ls_wR_factor_gt 0.1019
_refine_ls_wR_factor_ref 0.1037
_reflns_Friedel_coverage 0.765
_reflns_Friedel_fraction_full 0.837
_reflns_Friedel_fraction_max 0.800
_reflns_number_gt 13415
_reflns_number_total 14270
_reflns_threshold_expression 'I > 2\s(I)'
_cod_data_source_file d5sc01996f2.cif
_cod_data_source_block MaJu043_MaJu_a
_cod_depositor_comments 'Adding full bibliography for 1574408--1574414.cif.'
_cod_original_cell_volume 3828.04(7)
_cod_original_sg_symbol_H-M 'P 21'
_cod_database_code 1574413
_shelx_shelxl_version_number 2019/2
_shelx_space_group_comment
;
 The symmetry employed for this shelxl refinement is uniquely defined by the 
 following loop, which should always be used as a source of symmetry 
 information in preference to the above space-group names. They are only 
 intended as comments.
;
_shelx_estimated_absorpt_t_min 0.553
_shelx_estimated_absorpt_t_max 0.872

loop_
_space_group_symop_operation_xyz
'x, y, z'
'-x, y+1/2, -z'

loop_
_atom_site_label
_atom_site_type_symbol
_atom_site_fract_x
_atom_site_fract_y
_atom_site_fract_z
_atom_site_U_iso_or_equiv
_atom_site_adp_type
_atom_site_occupancy
_atom_site_site_symmetry_order
_atom_site_calc_flag
_atom_site_refinement_flags_posn
_atom_site_refinement_flags_adp
_atom_site_refinement_flags_occupancy
_atom_site_disorder_assembly
_atom_site_disorder_group
B1_1 B 1.1083(2) 0.57829(15) 0.7299(4) 0.0246(7) Uani 1 1 d . . . . .
H1_1 H 1.068(2) 0.5408(17) 0.707(4) 0.037 Uiso 1 1 d . U . . .
H2_1 H 1.169(2) 0.5670(16) 0.753(4) 0.037 Uiso 1 1 d . U . . .
S1_1 S 1.13026(4) 0.61768(3) 0.92319(8) 0.02702(16) Uani 1 1 d . . . . .
P1_1 P 0.97537(5) 0.55005(3) 0.85279(10) 0.02701(17) Uani 1 1 d . . . . .
N1_1 N 1.02055(17) 0.64282(12) 1.0083(3) 0.0306(6) Uani 1 1 d . . . . .
N2_1 N 0.95401(17) 0.63048(12) 1.0061(3) 0.0310(6) Uani 1 1 d . . . . .
N3_1 N 0.92172(16) 0.58237(12) 0.9276(3) 0.0279(6) Uani 1 1 d . . . . .
C1_1 C 1.04145(18) 0.60484(13) 0.9310(3) 0.0250(6) Uani 1 1 d . . . . .
C2_1 C 0.84508(19) 0.56524(14) 0.9061(4) 0.0281(7) Uani 1 1 d . . . . .
C3_1 C 0.7982(2) 0.60136(15) 0.9380(4) 0.0347(7) Uani 1 1 d . . . . .
H3_1 H 0.816921 0.637854 0.973701 0.042 Uiso 1 1 calc R U . . .
C4_1 C 0.7245(2) 0.58367(16) 0.9174(5) 0.0391(8) Uani 1 1 d . . . . .
H4_1 H 0.692723 0.607967 0.940306 0.047 Uiso 1 1 calc R U . . .
C5_1 C 0.6962(2) 0.53035(15) 0.8631(4) 0.0344(8) Uani 1 1 d . . . . .
C6_1 C 0.7417(2) 0.49535(15) 0.8275(4) 0.0356(7) Uani 1 1 d . . . . .
H6_1 H 0.721921 0.459371 0.787446 0.043 Uiso 1 1 calc R U . . .
C7_1 C 0.8167(2) 0.51295(15) 0.8505(4) 0.0333(7) Uani 1 1 d . . . . .
H7_1 H 0.848457 0.488652 0.827573 0.040 Uiso 1 1 calc R U . . .
C8_1 C 0.6167(2) 0.51174(18) 0.8430(5) 0.0430(8) Uani 1 1 d . U . . .
F1_111 F 0.5753(3) 0.4755(3) 0.7143(7) 0.0508(12) Uani 0.558(4) 1 d D U P A 1
F2_111 F 0.5637(3) 0.5521(2) 0.8121(11) 0.0573(15) Uani 0.558(4) 1 d D U P A 1
F3_111 F 0.6297(3) 0.4815(3) 0.9703(7) 0.0506(13) Uani 0.558(4) 1 d D U P A 1
F1_112 F 0.5583(8) 0.5096(10) 0.6992(16) 0.060(3) Uani 0.204(3) 1 d D U P A 2
F2_112 F 0.5925(8) 0.5479(5) 0.928(2) 0.045(2) Uani 0.204(3) 1 d D U P A 2
F3_112 F 0.6188(9) 0.4636(7) 0.905(3) 0.057(3) Uani 0.204(3) 1 d D U P A 2
F1_113 F 0.5533(8) 0.5413(7) 0.7342(19) 0.055(3) Uani 0.238(4) 1 d D U P A 3
F2_113 F 0.6182(7) 0.5160(7) 0.9857(13) 0.053(2) Uani 0.238(4) 1 d D U P A 3
F3_113 F 0.5956(8) 0.4614(5) 0.793(2) 0.050(2) Uani 0.238(4) 1 d D U P A 3
N1_2 N 1.10487(15) 0.65392(11) 0.5350(3) 0.0240(5) Uani 1 1 d . . . . .
N2_2 N 0.98341(15) 0.63006(10) 0.4839(3) 0.0236(5) Uani 1 1 d . . . . .
C1_2 C 1.06378(18) 0.62069(12) 0.5782(3) 0.0229(6) Uani 1 1 d . . . . .
C2_2 C 1.04998(19) 0.68857(14) 0.3936(4) 0.0281(6) Uani 1 1 d . . . . .
H2A_2 H 1.053865 0.678523 0.298983 0.034 Uiso 1 1 calc R U . . .
H2B_2 H 1.062887 0.728209 0.417704 0.034 Uiso 1 1 calc R U . . .
C3_2 C 0.96521(19) 0.67478(14) 0.3658(4) 0.0293(6) Uani 1 1 d . . . . .
H3A_2 H 0.940601 0.707094 0.387461 0.035 Uiso 1 1 calc R U . . .
H3B_2 H 0.927389 0.661918 0.254120 0.035 Uiso 1 1 calc R U . . .
C1_3 C 1.19098(18) 0.65237(13) 0.5898(3) 0.0228(6) Uani 1 1 d . . . . .
C2_3 C 1.21826(18) 0.61375(13) 0.5201(4) 0.0266(6) Uani 1 1 d . . . . .
C3_3 C 1.29922(19) 0.61637(14) 0.5599(4) 0.0307(6) Uani 1 1 d . . . . .
H3_3 H 1.319240 0.589452 0.517641 0.037 Uiso 1 1 calc R U . . .
C4_3 C 1.35224(19) 0.65741(15) 0.6604(4) 0.0318(7) Uani 1 1 d . . . . .
C5_3 C 1.32352(19) 0.69470(14) 0.7286(4) 0.0306(7) Uani 1 1 d . . . . .
H5_3 H 1.359778 0.722193 0.799807 0.037 Uiso 1 1 calc R U . . .
C6_3 C 1.24255(19) 0.69281(14) 0.6951(4) 0.0266(6) Uani 1 1 d . . . . .
C7_3 C 1.1609(2) 0.57149(14) 0.4022(4) 0.0334(7) Uani 1 1 d . . . . .
H7A_3 H 1.116290 0.590107 0.307180 0.050 Uiso 1 1 calc R U . . .
H7B_3 H 1.137681 0.549101 0.453012 0.050 Uiso 1 1 calc R U . . .
H7C_3 H 1.191210 0.547673 0.369272 0.050 Uiso 1 1 calc R U . . .
C8_3 C 1.4380(2) 0.66174(17) 0.6897(5) 0.0443(8) Uani 1 1 d . . . . .
H8A_3 H 1.438385 0.647919 0.595201 0.067 Uiso 1 1 calc R U . . .
H8B_3 H 1.475836 0.639732 0.784406 0.067 Uiso 1 1 calc R U . . .
H8C_3 H 1.455632 0.700375 0.708454 0.067 Uiso 1 1 calc R U . . .
C9_3 C 1.2128(2) 0.73400(14) 0.7702(4) 0.0302(7) Uani 1 1 d . . . . .
H9A_3 H 1.162821 0.752045 0.685350 0.045 Uiso 1 1 calc R U . . .
H9B_3 H 1.255607 0.761767 0.829492 0.045 Uiso 1 1 calc R U . . .
H9C_3 H 1.200744 0.714920 0.844539 0.045 Uiso 1 1 calc R U . . .
C1_4 C 0.91691(17) 0.59815(13) 0.4724(3) 0.0245(6) Uani 1 1 d . . . . .
C2_4 C 0.90035(18) 0.54590(14) 0.3999(3) 0.0274(6) Uani 1 1 d . . . . .
C3_4 C 0.8342(2) 0.51702(15) 0.3858(4) 0.0314(7) Uani 1 1 d . . . . .
H3_4 H 0.822737 0.481282 0.339079 0.038 Uiso 1 1 calc R U . . .
C4_4 C 0.78371(19) 0.53817(15) 0.4374(4) 0.0320(7) Uani 1 1 d . . . . .
C5_4 C 0.80122(18) 0.59042(14) 0.5060(4) 0.0291(7) Uani 1 1 d . . . . .
H5_4 H 0.767009 0.605642 0.540730 0.035 Uiso 1 1 calc R U . . .
C6_4 C 0.86777(18) 0.62113(14) 0.5251(3) 0.0270(6) Uani 1 1 d . . . . .
C7_4 C 0.9514(2) 0.52224(14) 0.3370(4) 0.0311(7) Uani 1 1 d . . . . .
H7A_4 H 0.924200 0.489360 0.272339 0.047 Uiso 1 1 calc R U . . .
H7B_4 H 1.005873 0.512214 0.427807 0.047 Uiso 1 1 calc R U . . .
H7C_4 H 0.957384 0.549746 0.269841 0.047 Uiso 1 1 calc R U . . .
C8_4 C 0.7118(2) 0.50474(19) 0.4178(5) 0.0449(9) Uani 1 1 d . . . . .
H8A_4 H 0.675772 0.494650 0.304195 0.067 Uiso 1 1 calc R U . . .
H8B_4 H 0.680838 0.526717 0.453131 0.067 Uiso 1 1 calc R U . . .
H8C_4 H 0.732409 0.471231 0.483373 0.067 Uiso 1 1 calc R U . . .
C9_4 C 0.8854(2) 0.67742(14) 0.6022(4) 0.0311(7) Uani 1 1 d . . . . .
H9A_4 H 0.945018 0.683477 0.665608 0.047 Uiso 1 1 calc R U . . .
H9B_4 H 0.863092 0.679685 0.673085 0.047 Uiso 1 1 calc R U . . .
H9C_4 H 0.859589 0.705660 0.518139 0.047 Uiso 1 1 calc R U . . .
B1_5 B -0.1140(2) 0.38058(15) 0.7742(4) 0.0240(7) Uani 1 1 d . . . . .
H1_5 H -0.177(2) 0.3924(17) 0.743(4) 0.036 Uiso 1 1 d . U . . .
H2_5 H -0.076(2) 0.4138(16) 0.793(4) 0.036 Uiso 1 1 d . U . . .
S1_5 S -0.13255(4) 0.34127(3) 0.58326(8) 0.02735(16) Uani 1 1 d . . . . .
P1_5 P 0.02204(5) 0.41038(3) 0.65695(9) 0.02713(17) Uani 1 1 d . . . . .
N1_5 N -0.02301(17) 0.31831(12) 0.4967(3) 0.0312(6) Uani 1 1 d . . . . .
N2_5 N 0.04372(17) 0.33133(13) 0.4989(3) 0.0330(6) Uani 1 1 d . . . . .
N3_5 N 0.07563(16) 0.37938(11) 0.5800(3) 0.0259(5) Uani 1 1 d . . . . .
C1_5 C -0.04404(18) 0.35571(13) 0.5766(3) 0.0253(6) Uani 1 1 d . . . . .
C2_5 C 0.15230(19) 0.39673(14) 0.6004(4) 0.0280(6) Uani 1 1 d . . . . .
C3_5 C 0.1962(2) 0.36228(18) 0.5573(5) 0.0408(9) Uani 1 1 d . . . . .
H3_5 H 0.175985 0.326574 0.515065 0.049 Uiso 1 1 calc R U . . .
C4_5 C 0.2698(2) 0.38062(17) 0.5768(5) 0.0419(9) Uani 1 1 d . . . . .
H4_5 H 0.299455 0.357594 0.545447 0.050 Uiso 1 1 calc R U . . .
C5_5 C 0.30046(19) 0.43194(15) 0.6413(4) 0.0309(7) Uani 1 1 d . . . . .
C6_5 C 0.2573(2) 0.46582(15) 0.6864(4) 0.0356(7) Uani 1 1 d . . . . .
H6_5 H 0.278476 0.501068 0.731647 0.043 Uiso 1 1 calc R U . . .
C7_5 C 0.1828(2) 0.44809(14) 0.6652(4) 0.0326(7) Uani 1 1 d . . . . .
H7_5 H 0.152842 0.471347 0.695315 0.039 Uiso 1 1 calc R U . . .
C8_5 C 0.3786(2) 0.45165(16) 0.6559(4) 0.0362(8) Uani 1 1 d . . . . .
F1_5 F 0.43104(15) 0.41185(12) 0.6856(4) 0.0796(10) Uani 1 1 d . . . . .
F2_5 F 0.41841(15) 0.48878(13) 0.7746(3) 0.0672(8) Uani 1 1 d . . . . .
F3_5 F 0.36555(15) 0.47780(13) 0.5250(3) 0.0658(8) Uani 1 1 d . . . . .
N1_6 N -0.11406(15) 0.30672(11) 0.9697(3) 0.0239(5) Uani 1 1 d . . . . .
N2_6 N 0.00842(15) 0.32983(11) 1.0246(3) 0.0241(5) Uani 1 1 d . . . . .
C1_6 C -0.07249(17) 0.33890(13) 0.9256(3) 0.0217(6) Uani 1 1 d . . . . .
C2_6 C -0.05980(18) 0.27180(14) 1.1108(4) 0.0275(6) Uani 1 1 d . . . . .
H2A_6 H -0.072355 0.232185 1.085352 0.033 Uiso 1 1 calc R U . . .
H2B_6 H -0.064906 0.281269 1.204411 0.033 Uiso 1 1 calc R U . . .
C3_6 C 0.02566(19) 0.28600(15) 1.1429(4) 0.0296(7) Uani 1 1 d . . . . .
H3A_6 H 0.062043 0.299443 1.254508 0.036 Uiso 1 1 calc R U . . .
H3B_6 H 0.051568 0.253688 1.124561 0.036 Uiso 1 1 calc R U . . .
C1_7 C -0.20146(18) 0.30415(13) 0.9001(4) 0.0247(6) Uani 1 1 d . . . . .
C2_7 C -0.24674(19) 0.26354(13) 0.7867(3) 0.0256(6) Uani 1 1 d . . . . .
C3_7 C -0.33068(19) 0.26018(14) 0.7296(4) 0.0321(7) Uani 1 1 d . . . . .
H3_7 H -0.362454 0.232504 0.652928 0.039 Uiso 1 1 calc R U . . .
C4_7 C -0.36937(19) 0.29592(15) 0.7811(4) 0.0340(7) Uani 1 1 d . . . . .
C5_7 C -0.32191(19) 0.33568(14) 0.8944(4) 0.0316(7) Uani 1 1 d . . . . .
H5_7 H -0.347951 0.360435 0.929933 0.038 Uiso 1 1 calc R U . . .
C6_7 C -0.23764(19) 0.34074(13) 0.9582(4) 0.0270(6) Uani 1 1 d . . . . .
C7_7 C -0.2078(2) 0.22466(15) 0.7267(4) 0.0321(7) Uani 1 1 d . . . . .
H7A_7 H -0.249148 0.211893 0.618381 0.048 Uiso 1 1 calc R U . . .
H7B_7 H -0.185144 0.192988 0.799606 0.048 Uiso 1 1 calc R U . . .
H7C_7 H -0.163373 0.243599 0.722559 0.048 Uiso 1 1 calc R U . . .
C8_7 C -0.4602(2) 0.29047(19) 0.7163(5) 0.0507(9) Uani 1 1 d . . . . .
H8A_7 H -0.490077 0.288741 0.598309 0.076 Uiso 1 1 calc R U . . .
H8B_7 H -0.479210 0.322425 0.749913 0.076 Uiso 1 1 calc R U . . .
H8C_7 H -0.470461 0.256717 0.758592 0.076 Uiso 1 1 calc R U . . .
C9_7 C -0.1871(2) 0.38231(14) 1.0875(4) 0.0325(7) Uani 1 1 d . . . . .
H9A_7 H -0.155395 0.404668 1.054498 0.049 Uiso 1 1 calc R U . . .
H9B_7 H -0.149252 0.363089 1.188293 0.049 Uiso 1 1 calc R U . . .
H9C_7 H -0.223549 0.406250 1.103944 0.049 Uiso 1 1 calc R U . . .
C1_8 C 0.07462(17) 0.36180(13) 1.0360(3) 0.0234(6) Uani 1 1 d . . . . .
C2_8 C 0.09006(18) 0.41442(13) 1.1059(4) 0.0258(6) Uani 1 1 d . . . . .
C3_8 C 0.15573(19) 0.44427(15) 1.1205(4) 0.0306(7) Uani 1 1 d . . . . .
H3_8 H 0.165786 0.480313 1.165083 0.037 Uiso 1 1 calc R U . . .
C4_8 C 0.20763(19) 0.42296(14) 1.0716(4) 0.0298(7) Uani 1 1 d . . . . .
C5_8 C 0.19183(19) 0.37014(14) 1.0069(4) 0.0291(7) Uani 1 1 d . . . . .
H5_8 H 0.227203 0.354847 0.975117 0.035 Uiso 1 1 calc R U . . .
C6_8 C 0.12539(18) 0.33867(14) 0.9872(3) 0.0257(6) Uani 1 1 d . . . . .
C7_8 C 0.0367(2) 0.43749(14) 1.1652(4) 0.0299(7) Uani 1 1 d . . . . .
H7A_8 H -0.018368 0.445270 1.072891 0.045 Uiso 1 1 calc R U . . .
H7B_8 H 0.061235 0.471628 1.225269 0.045 Uiso 1 1 calc R U . . .
H7C_8 H 0.032663 0.410541 1.235976 0.045 Uiso 1 1 calc R U . . .
C8_8 C 0.2787(2) 0.45652(17) 1.0908(5) 0.0409(8) Uani 1 1 d . . . . .
H8A_8 H 0.299866 0.439767 1.027599 0.061 Uiso 1 1 calc R U . . .
H8B_8 H 0.322455 0.457476 1.204806 0.061 Uiso 1 1 calc R U . . .
H8C_8 H 0.260138 0.494160 1.052505 0.061 Uiso 1 1 calc R U . . .
C9_8 C 0.1079(2) 0.28231(14) 0.9108(4) 0.0314(7) Uani 1 1 d . . . . .
H9A_8 H 0.048999 0.274362 0.858477 0.047 Uiso 1 1 calc R U . . .
H9B_8 H 0.139245 0.254563 0.994080 0.047 Uiso 1 1 calc R U . . .
H9C_8 H 0.124259 0.281370 0.830329 0.047 Uiso 1 1 calc R U . . .
C1_9 C 0.37188(15) 0.60230(11) 0.2353(3) 0.0475(9) Uani 1 1 d G . . . .
H1_9 H 0.337690 0.620918 0.264766 0.057 Uiso 1 1 calc R U . . .
C2_9 C 0.35965(14) 0.60968(11) 0.0824(3) 0.0501(9) Uani 1 1 d G . . . .
H2_9 H 0.317097 0.633346 0.007313 0.060 Uiso 1 1 calc R U . . .
C3_9 C 0.40968(16) 0.58244(12) 0.0393(2) 0.0523(10) Uani 1 1 d G . . . .
H3_9 H 0.401314 0.587487 -0.065237 0.063 Uiso 1 1 calc R U . . .
C4_9 C 0.47193(16) 0.54782(12) 0.1491(3) 0.0548(10) Uani 1 1 d G . . . .
H4_9 H 0.506126 0.529199 0.119665 0.066 Uiso 1 1 calc R U . . .
C5_9 C 0.48417(14) 0.54043(11) 0.3021(3) 0.0522(9) Uani 1 1 d G . . . .
H5_9 H 0.526720 0.516770 0.377118 0.063 Uiso 1 1 calc R U . . .
C6_9 C 0.43414(15) 0.56767(11) 0.3451(2) 0.0447(9) Uani 1 1 d G . . . .
H6_9 H 0.442503 0.562629 0.449672 0.054 Uiso 1 1 calc R U . . .
C1_101 C 0.4963(4) 0.4009(3) 0.1425(6) 0.0557(17) Uani 0.582(7) 1 d G U P B 1
H1_101 H 0.447894 0.417434 0.057258 0.067 Uiso 0.582(7) 1 calc R U P B 1
C2_101 C 0.5576(6) 0.3827(4) 0.1161(8) 0.0492(16) Uani 0.582(7) 1 d G U P B 1
H2_101 H 0.551081 0.386814 0.012744 0.059 Uiso 0.582(7) 1 calc R U P B 1
C3_101 C 0.6285(5) 0.3584(3) 0.2408(10) 0.0523(17) Uani 0.582(7) 1 d G U P B 1
H3_101 H 0.670378 0.346015 0.222754 0.063 Uiso 0.582(7) 1 calc R U P B 1
C4_101 C 0.6381(3) 0.3524(3) 0.3920(9) 0.0581(17) Uani 0.582(7) 1 d G U P B 1
H4_101 H 0.686488 0.335835 0.477278 0.070 Uiso 0.582(7) 1 calc R U P B 1
C5_101 C 0.5768(4) 0.3706(3) 0.4185(6) 0.0616(16) Uani 0.582(7) 1 d G U P B 1
H5_101 H 0.583302 0.366454 0.521795 0.074 Uiso 0.582(7) 1 calc R U P B 1
C6_101 C 0.5059(3) 0.3948(3) 0.2937(7) 0.0604(16) Uani 0.582(7) 1 d G U P B 1
H6_101 H 0.464004 0.407254 0.311787 0.072 Uiso 0.582(7) 1 calc R U P B 1
C1_102 C 0.4866(6) 0.3936(4) 0.1196(9) 0.055(2) Uani 0.418(7) 1 d G U P B 2
H1_102 H 0.440309 0.413407 0.038821 0.065 Uiso 0.418(7) 1 calc R U P B 2
C2_102 C 0.5586(8) 0.3915(5) 0.1158(12) 0.049(2) Uani 0.418(7) 1 d G U P B 2
H2_102 H 0.561473 0.409819 0.032385 0.059 Uiso 0.418(7) 1 calc R U P B 2
C3_102 C 0.6263(6) 0.3626(5) 0.2340(14) 0.053(2) Uani 0.418(7) 1 d G U P B 2
H3_102 H 0.675513 0.361130 0.231367 0.063 Uiso 0.418(7) 1 calc R U P B 2
C4_102 C 0.6221(4) 0.3358(4) 0.3560(11) 0.0557(19) Uani 0.418(7) 1 d G U P B 2
H4_102 H 0.668389 0.316028 0.436787 0.067 Uiso 0.418(7) 1 calc R U P B 2
C5_102 C 0.5501(5) 0.3379(4) 0.3598(10) 0.0615(18) Uani 0.418(7) 1 d G U P B 2
H5_102 H 0.547227 0.319616 0.443226 0.074 Uiso 0.418(7) 1 calc R U P B 2
C6_102 C 0.4824(4) 0.3668(4) 0.2416(10) 0.0560(17) Uani 0.418(7) 1 d G U P B 2
H6_102 H 0.433186 0.368304 0.244245 0.067 Uiso 0.418(7) 1 calc R U P B 2
C1_11 C 0.62902(14) 0.68076(9) 0.5049(2) 0.0451(8) Uani 1 1 d G . . . .
H1_11 H 0.613056 0.655145 0.419606 0.054 Uiso 1 1 calc R U . . .
C2_11 C 0.59972(13) 0.67503(9) 0.6087(3) 0.0447(8) Uani 1 1 d G . . . .
H2_11 H 0.563728 0.645494 0.594450 0.054 Uiso 1 1 calc R U . . .
C3_11 C 0.62307(14) 0.71251(11) 0.7335(3) 0.0460(8) Uani 1 1 d G . . . .
H3_11 H 0.603041 0.708589 0.804497 0.055 Uiso 1 1 calc R U . . .
C4_11 C 0.67572(15) 0.75572(10) 0.7544(3) 0.0480(9) Uani 1 1 d G . . . .
H4_11 H 0.691682 0.781334 0.839703 0.058 Uiso 1 1 calc R U . . .
C5_11 C 0.70502(14) 0.76145(10) 0.6506(3) 0.0487(9) Uani 1 1 d G . . . .
H5_11 H 0.741010 0.790985 0.664861 0.058 Uiso 1 1 calc R U . . .
C6_11 C 0.68167(15) 0.72397(11) 0.5258(3) 0.0510(9) Uani 1 1 d G . . . .
H6_11 H 0.701698 0.727891 0.454812 0.061 Uiso 1 1 calc R U . . .
C1_12 C 0.63295(18) 0.66314(9) 0.1432(3) 0.0576(11) Uani 1 1 d G . . . .
H1_12 H 0.628013 0.624704 0.154916 0.069 Uiso 1 1 calc R U . . .
C2_12 C 0.56483(13) 0.69729(11) 0.0885(3) 0.0502(9) Uani 1 1 d G . . . .
H2_12 H 0.513335 0.682187 0.062890 0.060 Uiso 1 1 calc R U . . .
C3_12 C 0.57206(14) 0.75353(10) 0.0713(3) 0.0542(10) Uani 1 1 d G . . . .
H3_12 H 0.525498 0.776869 0.033969 0.065 Uiso 1 1 calc R U . . .
C4_12 C 0.64740(18) 0.77563(10) 0.1088(3) 0.0597(11) Uani 1 1 d G . . . .
H4_12 H 0.652339 0.814068 0.097072 0.072 Uiso 1 1 calc R U . . .
C5_12 C 0.71552(13) 0.74148(15) 0.1635(3) 0.0693(14) Uani 1 1 d G . . . .
H5_12 H 0.767017 0.756586 0.189098 0.083 Uiso 1 1 calc R U . . .
C6_12 C 0.70830(14) 0.68524(14) 0.1807(3) 0.0688(15) Uani 1 1 d G . . . .
H6_12 H 0.754856 0.661904 0.218020 0.083 Uiso 1 1 calc R U . . .

loop_
_atom_site_aniso_label
_atom_site_aniso_U_11
_atom_site_aniso_U_22
_atom_site_aniso_U_33
_atom_site_aniso_U_23
_atom_site_aniso_U_13
_atom_site_aniso_U_12
B1_1 0.0289(16) 0.0238(18) 0.0258(16) 0.0002(13) 0.0175(14) 0.0009(14)
S1_1 0.0291(3) 0.0300(4) 0.0257(3) -0.0019(3) 0.0169(3) -0.0030(3)
P1_1 0.0291(4) 0.0251(4) 0.0330(4) -0.0004(3) 0.0204(3) 0.0000(3)
N1_1 0.0368(15) 0.0316(15) 0.0294(13) -0.0054(11) 0.0214(12) -0.0042(12)
N2_1 0.0342(14) 0.0300(15) 0.0327(14) -0.0079(11) 0.0201(12) -0.0027(11)
N3_1 0.0299(13) 0.0290(15) 0.0283(13) 0.0006(11) 0.0177(11) 0.0003(11)
C1_1 0.0311(15) 0.0257(16) 0.0209(13) 0.0042(11) 0.0154(12) 0.0036(12)
C2_1 0.0279(15) 0.0322(18) 0.0267(15) 0.0067(13) 0.0159(12) 0.0036(13)
C3_1 0.0348(17) 0.0295(18) 0.0430(18) -0.0019(14) 0.0226(15) 0.0006(14)
C4_1 0.0360(17) 0.039(2) 0.052(2) -0.0014(16) 0.0300(17) 0.0046(15)
C5_1 0.0291(16) 0.039(2) 0.0398(18) 0.0089(15) 0.0212(15) 0.0043(14)
C6_1 0.0349(17) 0.0290(19) 0.0464(19) 0.0033(15) 0.0236(15) -0.0007(14)
C7_1 0.0335(16) 0.0300(18) 0.0425(18) 0.0032(14) 0.0241(15) 0.0033(14)
C8_1 0.0326(16) 0.045(2) 0.056(2) 0.0078(17) 0.0266(16) 0.0035(15)
F1_111 0.031(2) 0.065(4) 0.055(3) -0.006(3) 0.021(2) -0.011(2)
F2_111 0.032(2) 0.046(3) 0.100(4) 0.002(3) 0.038(3) 0.006(2)
F3_111 0.048(2) 0.063(4) 0.052(3) 0.009(2) 0.034(2) -0.012(2)
F1_112 0.043(4) 0.066(6) 0.063(5) 0.001(6) 0.021(4) -0.005(5)
F2_112 0.036(4) 0.045(5) 0.071(5) -0.010(5) 0.040(4) -0.001(4)
F3_112 0.043(5) 0.056(5) 0.068(6) 0.017(5) 0.026(5) -0.006(4)
F1_113 0.033(4) 0.048(5) 0.070(5) 0.015(5) 0.018(4) 0.002(4)
F2_113 0.052(4) 0.067(5) 0.057(4) 0.004(5) 0.040(3) -0.009(4)
F3_113 0.036(4) 0.044(5) 0.069(5) -0.005(5) 0.027(4) -0.005(4)
N1_2 0.0269(12) 0.0251(13) 0.0243(11) 0.0018(10) 0.0163(10) 0.0016(10)
N2_2 0.0265(12) 0.0212(13) 0.0245(12) 0.0022(10) 0.0142(10) 0.0008(10)
C1_2 0.0294(14) 0.0196(14) 0.0245(13) -0.0046(11) 0.0175(12) -0.0017(11)
C2_2 0.0335(15) 0.0262(17) 0.0264(14) 0.0061(12) 0.0168(12) 0.0021(12)
C3_2 0.0305(15) 0.0286(17) 0.0303(15) 0.0080(13) 0.0169(13) 0.0033(13)
C1_3 0.0267(14) 0.0223(15) 0.0242(13) 0.0031(11) 0.0165(11) -0.0018(11)
C2_3 0.0330(15) 0.0244(15) 0.0278(14) 0.0059(12) 0.0195(12) 0.0042(12)
C3_3 0.0369(16) 0.0295(16) 0.0348(15) 0.0021(13) 0.0250(14) 0.0041(13)
C4_3 0.0282(15) 0.0389(18) 0.0318(15) 0.0033(13) 0.0181(13) 0.0023(13)
C5_3 0.0292(14) 0.0333(17) 0.0304(14) -0.0003(13) 0.0162(12) -0.0045(13)
C6_3 0.0285(14) 0.0283(17) 0.0270(14) 0.0000(12) 0.0173(12) 0.0002(12)
C7_3 0.0410(17) 0.0299(17) 0.0329(15) -0.0056(13) 0.0218(14) 0.0025(13)
C8_3 0.0337(17) 0.057(2) 0.0469(19) -0.0041(17) 0.0239(15) -0.0010(15)
C9_3 0.0331(16) 0.0300(18) 0.0302(15) -0.0052(13) 0.0183(13) -0.0017(13)
C1_4 0.0244(13) 0.0247(15) 0.0241(13) 0.0002(11) 0.0124(11) -0.0017(12)
C2_4 0.0275(14) 0.0302(17) 0.0239(14) -0.0020(13) 0.0129(12) 0.0022(13)
C3_4 0.0350(16) 0.0293(17) 0.0309(15) -0.0048(13) 0.0179(14) -0.0071(13)
C4_4 0.0258(14) 0.0374(19) 0.0290(15) 0.0003(13) 0.0117(12) -0.0024(13)
C5_4 0.0226(13) 0.0374(18) 0.0282(14) 0.0008(13) 0.0139(12) 0.0026(13)
C6_4 0.0277(14) 0.0299(16) 0.0230(13) 0.0005(12) 0.0129(12) 0.0047(13)
C7_4 0.0352(16) 0.0302(18) 0.0343(16) -0.0054(13) 0.0226(14) -0.0025(13)
C8_4 0.0349(18) 0.055(2) 0.048(2) -0.0095(18) 0.0239(16) -0.0148(17)
C9_4 0.0333(15) 0.0293(17) 0.0323(15) -0.0051(13) 0.0182(13) 0.0014(13)
B1_5 0.0259(15) 0.0230(17) 0.0269(16) 0.0026(13) 0.0163(13) 0.0024(13)
S1_5 0.0278(3) 0.0317(4) 0.0261(3) -0.0031(3) 0.0165(3) -0.0054(3)
P1_5 0.0286(4) 0.0259(4) 0.0321(4) -0.0013(3) 0.0195(3) -0.0016(3)
N1_5 0.0345(14) 0.0346(17) 0.0298(13) -0.0043(11) 0.0206(12) -0.0038(12)
N2_5 0.0355(14) 0.0349(16) 0.0330(14) -0.0063(12) 0.0209(12) -0.0050(12)
N3_5 0.0275(12) 0.0255(14) 0.0264(12) 0.0001(10) 0.0151(10) -0.0013(10)
C1_5 0.0276(15) 0.0276(16) 0.0232(13) 0.0025(12) 0.0148(12) 0.0025(12)
C2_5 0.0287(15) 0.0324(17) 0.0268(14) 0.0022(13) 0.0172(12) 0.0019(13)
C3_5 0.0340(18) 0.047(2) 0.047(2) -0.0133(17) 0.0248(16) -0.0044(16)
C4_5 0.0375(18) 0.047(2) 0.049(2) -0.0099(18) 0.0275(17) 0.0021(16)
C5_5 0.0285(16) 0.0343(18) 0.0312(16) 0.0041(14) 0.0166(13) 0.0002(13)
C6_5 0.0366(17) 0.0294(18) 0.050(2) 0.0018(16) 0.0291(16) -0.0003(14)
C7_5 0.0339(16) 0.0264(17) 0.0459(19) -0.0004(14) 0.0266(15) 0.0004(14)
C8_5 0.0351(17) 0.039(2) 0.0410(18) 0.0052(15) 0.0244(15) 0.0039(15)
F1_5 0.0448(13) 0.0499(16) 0.160(3) 0.0126(18) 0.0640(18) 0.0088(13)
F2_5 0.0478(13) 0.096(2) 0.0697(16) -0.0319(16) 0.0389(13) -0.0301(14)
F3_5 0.0565(14) 0.095(2) 0.0565(14) 0.0131(14) 0.0372(12) -0.0159(15)
N1_6 0.0276(12) 0.0222(13) 0.0257(12) 0.0035(10) 0.0166(10) 0.0001(10)
N2_6 0.0255(12) 0.0246(13) 0.0253(12) 0.0002(10) 0.0154(10) -0.0017(10)
C1_6 0.0249(13) 0.0205(15) 0.0237(13) -0.0026(11) 0.0154(11) 0.0001(11)
C2_6 0.0306(15) 0.0255(16) 0.0280(14) 0.0038(12) 0.0163(12) -0.0003(12)
C3_6 0.0297(15) 0.0315(17) 0.0301(15) 0.0059(13) 0.0172(13) 0.0035(13)
C1_7 0.0254(14) 0.0267(16) 0.0282(14) 0.0024(12) 0.0184(12) -0.0005(12)
C2_7 0.0317(15) 0.0217(15) 0.0264(14) 0.0016(11) 0.0172(12) -0.0030(12)
C3_7 0.0329(15) 0.0310(17) 0.0339(16) -0.0024(13) 0.0184(13) -0.0057(13)
C4_7 0.0300(15) 0.0386(18) 0.0382(17) 0.0054(14) 0.0212(13) -0.0013(13)
C5_7 0.0339(15) 0.0338(17) 0.0383(16) 0.0061(14) 0.0266(14) 0.0076(13)
C6_7 0.0351(15) 0.0244(15) 0.0288(14) 0.0008(12) 0.0217(12) -0.0010(12)
C7_7 0.0383(17) 0.0294(18) 0.0337(16) -0.0052(14) 0.0222(14) -0.0025(14)
C8_7 0.0323(17) 0.066(3) 0.059(2) -0.004(2) 0.0274(17) -0.0068(17)
C9_7 0.0389(16) 0.0312(16) 0.0340(16) -0.0007(13) 0.0236(14) 0.0031(13)
C1_8 0.0225(13) 0.0259(15) 0.0221(13) 0.0003(11) 0.0118(11) -0.0006(11)
C2_8 0.0289(14) 0.0242(15) 0.0271(14) -0.0014(12) 0.0166(12) -0.0011(12)
C3_8 0.0308(15) 0.0304(17) 0.0336(16) -0.0051(13) 0.0188(13) -0.0019(13)
C4_8 0.0261(14) 0.0338(18) 0.0310(15) -0.0036(13) 0.0160(13) -0.0050(13)
C5_8 0.0266(14) 0.0343(18) 0.0291(15) 0.0001(13) 0.0164(13) 0.0025(13)
C6_8 0.0256(14) 0.0265(16) 0.0253(13) -0.0007(12) 0.0136(11) 0.0005(12)
C7_8 0.0353(16) 0.0294(17) 0.0321(15) -0.0050(13) 0.0223(13) -0.0015(13)
C8_8 0.0345(17) 0.044(2) 0.048(2) -0.0086(16) 0.0247(16) -0.0122(15)
C9_8 0.0328(15) 0.0303(17) 0.0357(16) -0.0028(14) 0.0210(13) 0.0035(13)
C1_9 0.052(2) 0.039(2) 0.059(2) -0.0005(17) 0.0348(19) 0.0004(17)
C2_9 0.047(2) 0.047(2) 0.054(2) 0.0113(18) 0.0247(18) -0.0013(18)
C3_9 0.063(2) 0.053(2) 0.044(2) 0.0022(17) 0.0300(18) -0.0095(19)
C4_9 0.057(2) 0.062(3) 0.057(2) 0.005(2) 0.038(2) 0.003(2)
C5_9 0.0400(19) 0.061(3) 0.049(2) 0.0117(19) 0.0186(17) 0.0047(18)
C6_9 0.0461(19) 0.049(2) 0.0400(18) -0.0029(16) 0.0229(16) -0.0124(17)
C1_101 0.055(3) 0.059(3) 0.055(3) 0.012(2) 0.030(2) 0.016(2)
C2_101 0.053(2) 0.050(3) 0.053(2) 0.005(2) 0.033(2) 0.006(2)
C3_101 0.048(3) 0.052(3) 0.061(3) 0.010(2) 0.032(2) 0.004(2)
C4_101 0.048(3) 0.058(3) 0.062(3) 0.021(3) 0.024(2) 0.004(3)
C5_101 0.064(3) 0.067(3) 0.055(3) 0.020(3) 0.031(2) 0.009(3)
C6_101 0.060(3) 0.068(3) 0.057(3) 0.016(3) 0.033(2) 0.019(3)
C1_102 0.056(3) 0.058(3) 0.055(3) 0.011(3) 0.032(3) 0.015(3)
C2_102 0.052(3) 0.049(3) 0.053(3) 0.007(3) 0.032(3) 0.006(3)
C3_102 0.049(3) 0.053(3) 0.060(3) 0.008(3) 0.031(3) 0.008(3)
C4_102 0.050(3) 0.061(3) 0.057(3) 0.015(3) 0.028(3) 0.012(3)
C5_102 0.060(3) 0.070(4) 0.056(3) 0.021(3) 0.031(3) 0.010(3)
C6_102 0.056(3) 0.064(3) 0.055(3) 0.015(3) 0.034(3) 0.015(3)
C1_11 0.0416(18) 0.056(2) 0.0420(18) 0.0006(16) 0.0248(15) 0.0094(16)
C2_11 0.0392(18) 0.054(2) 0.0445(18) -0.0016(16) 0.0243(15) -0.0020(16)
C3_11 0.0413(18) 0.061(2) 0.0430(18) -0.0057(16) 0.0270(16) -0.0105(16)
C4_11 0.0475(19) 0.058(2) 0.0412(18) -0.0084(17) 0.0246(16) -0.0134(17)
C5_11 0.0440(19) 0.060(2) 0.0411(19) 0.0061(18) 0.0212(16) -0.0127(18)
C6_11 0.0429(19) 0.077(3) 0.0402(18) 0.0116(18) 0.0265(16) 0.0045(18)
C1_12 0.067(3) 0.066(3) 0.0368(18) -0.0015(18) 0.0246(18) 0.011(2)
C2_12 0.045(2) 0.065(3) 0.0404(18) -0.0021(18) 0.0224(16) -0.0037(18)
C3_12 0.060(2) 0.063(3) 0.046(2) -0.0027(19) 0.0318(18) 0.007(2)
C4_12 0.077(3) 0.065(3) 0.046(2) -0.005(2) 0.038(2) -0.017(2)
C5_12 0.054(2) 0.118(5) 0.043(2) 0.005(2) 0.0304(19) -0.010(3)
C6_12 0.054(2) 0.121(5) 0.0320(18) 0.011(2) 0.0231(18) 0.029(3)

loop_
_atom_type_symbol
_atom_type_description
_atom_type_scat_dispersion_real
_atom_type_scat_dispersion_imag
_atom_type_scat_source
C C 0.0181 0.0091 'International Tables Vol C Tables 4.2.6.8 and 6.1.1.4'
H H 0.0000 0.0000 'International Tables Vol C Tables 4.2.6.8 and 6.1.1.4'
B B 0.0090 0.0039 'International Tables Vol C Tables 4.2.6.8 and 6.1.1.4'
N N 0.0311 0.0180 'International Tables Vol C Tables 4.2.6.8 and 6.1.1.4'
F F 0.0727 0.0534 'International Tables Vol C Tables 4.2.6.8 and 6.1.1.4'
P P 0.2955 0.4335 'International Tables Vol C Tables 4.2.6.8 and 6.1.1.4'
S S 0.3331 0.5567 'International Tables Vol C Tables 4.2.6.8 and 6.1.1.4'

loop_
_exptl_crystal_face_index_h
_exptl_crystal_face_index_k
_exptl_crystal_face_index_l
_exptl_crystal_face_perp_dist
-1 2 -1 0.1065
-1 -1 0 0.1434
1 -2 1 0.1143
1 -1 1 0.0791
-1 1 -1 0.0732
1 0 1 0.0566
-1 -2 0 0.1823
-1 0 -1 0.0468
0 -1 1 0.0859
-1 -2 -1 0.1073
1 2 1 0.0972
0 0 1 0.0527
0 1 -2 0.0500
0 1 2 0.0596
0 -1 -1 0.0718
-1 -2 2 0.0938
1 2 -2 0.0628
0 2 1 0.1073
-1 0 2 0.0613
-1 1 2 0.0632
-1 -1 2 0.0733
1 0 -2 0.0257
1 1 -2 0.0396
0 1 0 0.1917
-1 1 1 0.1012
2 -1 -2 0.0583
1 0 -1 0.0323
1 1 -1 0.0577
3 -1 -2 0.0572
3 2 -2 0.0556
3 1 -2 0.0415
3 0 -1 0.0481
-2 1 0 0.1082
2 -1 0 0.1015
3 2 -1 0.0755
-1 0 0 0.0691
3 1 -1 0.0436
-3 -1 1 0.1048

loop_
_geom_angle_atom_site_label_1
_geom_angle_atom_site_label_2
_geom_angle_atom_site_label_3
_geom_angle
_geom_angle_site_symmetry_1
_geom_angle_site_symmetry_3
_geom_angle_publ_flag
C1_2 B1_1 S1_1 108.2(2) . . ?
C1_1 S1_1 B1_1 103.03(14) . . ?
C1_1 P1_1 N3_1 85.36(14) . . ?
N2_1 N1_1 C1_1 113.4(3) . . ?
N1_1 N2_1 N3_1 111.3(2) . . ?
N2_1 N3_1 C2_1 117.7(3) . . ?
N2_1 N3_1 P1_1 115.8(2) . . ?
C2_1 N3_1 P1_1 126.4(2) . . ?
N1_1 C1_1 P1_1 114.2(2) . . ?
N1_1 C1_1 S1_1 117.6(2) . . ?
P1_1 C1_1 S1_1 128.25(18) . . ?
C7_1 C2_1 C3_1 120.0(3) . . ?
C7_1 C2_1 N3_1 119.4(3) . . ?
C3_1 C2_1 N3_1 120.6(3) . . ?
C4_1 C3_1 C2_1 119.5(3) . . ?
C3_1 C4_1 C5_1 120.5(3) . . ?
C6_1 C5_1 C4_1 119.8(3) . . ?
C6_1 C5_1 C8_1 120.5(4) . . ?
C4_1 C5_1 C8_1 119.8(3) . . ?
C5_1 C6_1 C7_1 119.7(3) . . ?
C2_1 C7_1 C6_1 120.5(3) . . ?
F1_112 C8_1 F3_112 105.7(12) . . ?
F3_113 C8_1 F1_113 103.6(9) . . ?
F2_111 C8_1 F3_111 111.4(5) . . ?
F3_113 C8_1 F2_113 106.7(9) . . ?
F1_113 C8_1 F2_113 107.2(10) . . ?
F2_111 C8_1 F1_111 104.8(5) . . ?
F3_111 C8_1 F1_111 103.3(5) . . ?
F1_112 C8_1 F2_112 107.6(11) . . ?
F3_112 C8_1 F2_112 103.1(10) . . ?
F1_112 C8_1 C5_1 114.2(7) . . ?
F3_113 C8_1 C5_1 115.5(6) . . ?
F3_112 C8_1 C5_1 115.1(7) . . ?
F2_111 C8_1 C5_1 114.0(4) . . ?
F1_113 C8_1 C5_1 112.4(7) . . ?
F3_111 C8_1 C5_1 110.9(4) . . ?
F2_113 C8_1 C5_1 110.9(5) . . ?
F1_111 C8_1 C5_1 111.8(4) . . ?
F2_112 C8_1 C5_1 110.3(5) . . ?
C1_2 N1_2 C1_3 127.6(3) . . ?
C1_2 N1_2 C2_2 112.9(2) . . ?
C1_3 N1_2 C2_2 118.5(2) . . ?
C1_2 N2_2 C1_4 127.7(3) . . ?
C1_2 N2_2 C3_2 112.3(2) . . ?
C1_4 N2_2 C3_2 119.4(2) . . ?
N2_2 C1_2 N1_2 109.4(3) . . ?
N2_2 C1_2 B1_1 127.0(3) . . ?
N1_2 C1_2 B1_1 123.5(3) . . ?
N1_2 C2_2 C3_2 102.1(2) . . ?
N2_2 C3_2 C2_2 102.9(2) . . ?
C6_3 C1_3 C2_3 122.0(3) . . ?
C6_3 C1_3 N1_2 119.2(3) . . ?
C2_3 C1_3 N1_2 118.4(3) . . ?
C3_3 C2_3 C1_3 118.2(3) . . ?
C3_3 C2_3 C7_3 120.5(3) . . ?
C1_3 C2_3 C7_3 121.3(3) . . ?
C2_3 C3_3 C4_3 121.7(3) . . ?
C5_3 C4_3 C3_3 118.6(3) . . ?
C5_3 C4_3 C8_3 121.3(3) . . ?
C3_3 C4_3 C8_3 120.1(3) . . ?
C4_3 C5_3 C6_3 121.7(3) . . ?
C1_3 C6_3 C5_3 117.7(3) . . ?
C1_3 C6_3 C9_3 121.7(3) . . ?
C5_3 C6_3 C9_3 120.6(3) . . ?
C6_4 C1_4 C2_4 121.8(3) . . ?
C6_4 C1_4 N2_2 119.1(3) . . ?
C2_4 C1_4 N2_2 119.0(3) . . ?
C3_4 C2_4 C1_4 117.5(3) . . ?
C3_4 C2_4 C7_4 120.9(3) . . ?
C1_4 C2_4 C7_4 121.6(3) . . ?
C2_4 C3_4 C4_4 122.7(3) . . ?
C5_4 C4_4 C3_4 118.1(3) . . ?
C5_4 C4_4 C8_4 121.6(3) . . ?
C3_4 C4_4 C8_4 120.3(3) . . ?
C4_4 C5_4 C6_4 121.7(3) . . ?
C1_4 C6_4 C5_4 118.2(3) . . ?
C1_4 C6_4 C9_4 121.7(3) . . ?
C5_4 C6_4 C9_4 120.1(3) . . ?
C1_6 B1_5 S1_5 108.7(2) . . ?
C1_5 S1_5 B1_5 103.60(14) . . ?
C1_5 P1_5 N3_5 85.64(14) . . ?
N2_5 N1_5 C1_5 113.4(3) . . ?
N1_5 N2_5 N3_5 110.9(3) . . ?
N2_5 N3_5 C2_5 116.6(3) . . ?
N2_5 N3_5 P1_5 116.1(2) . . ?
C2_5 N3_5 P1_5 127.2(2) . . ?
N1_5 C1_5 P1_5 114.0(2) . . ?
N1_5 C1_5 S1_5 117.0(2) . . ?
P1_5 C1_5 S1_5 129.04(19) . . ?
C7_5 C2_5 C3_5 120.2(3) . . ?
C7_5 C2_5 N3_5 119.0(3) . . ?
C3_5 C2_5 N3_5 120.7(3) . . ?
C4_5 C3_5 C2_5 119.2(4) . . ?
C5_5 C4_5 C3_5 120.7(3) . . ?
C4_5 C5_5 C6_5 119.9(3) . . ?
C4_5 C5_5 C8_5 119.8(3) . . ?
C6_5 C5_5 C8_5 120.3(3) . . ?
C5_5 C6_5 C7_5 119.8(3) . . ?
C2_5 C7_5 C6_5 120.1(3) . . ?
F1_5 C8_5 F3_5 107.8(3) . . ?
F1_5 C8_5 F2_5 106.2(3) . . ?
F3_5 C8_5 F2_5 104.1(3) . . ?
F1_5 C8_5 C5_5 113.0(3) . . ?
F3_5 C8_5 C5_5 112.4(3) . . ?
F2_5 C8_5 C5_5 112.7(3) . . ?
C1_6 N1_6 C1_7 127.7(3) . . ?
C1_6 N1_6 C2_6 112.9(2) . . ?
C1_7 N1_6 C2_6 119.4(2) . . ?
C1_6 N2_6 C1_8 126.9(3) . . ?
C1_6 N2_6 C3_6 112.6(2) . . ?
C1_8 N2_6 C3_6 120.0(2) . . ?
N1_6 C1_6 N2_6 109.0(3) . . ?
N1_6 C1_6 B1_5 124.8(3) . . ?
N2_6 C1_6 B1_5 126.2(3) . . ?
N1_6 C2_6 C3_6 102.5(2) . . ?
N2_6 C3_6 C2_6 102.8(2) . . ?
C2_7 C1_7 C6_7 122.2(3) . . ?
C2_7 C1_7 N1_6 119.5(3) . . ?
C6_7 C1_7 N1_6 118.2(3) . . ?
C1_7 C2_7 C3_7 117.7(3) . . ?
C1_7 C2_7 C7_7 121.8(3) . . ?
C3_7 C2_7 C7_7 120.5(3) . . ?
C4_7 C3_7 C2_7 122.2(3) . . ?
C5_7 C4_7 C3_7 118.2(3) . . ?
C5_7 C4_7 C8_7 121.6(3) . . ?
C3_7 C4_7 C8_7 120.2(3) . . ?
C4_7 C5_7 C6_7 122.6(3) . . ?
C5_7 C6_7 C1_7 117.1(3) . . ?
C5_7 C6_7 C9_7 121.3(3) . . ?
C1_7 C6_7 C9_7 121.5(3) . . ?
C6_8 C1_8 C2_8 121.5(3) . . ?
C6_8 C1_8 N2_6 119.5(3) . . ?
C2_8 C1_8 N2_6 118.9(3) . . ?
C3_8 C2_8 C1_8 118.4(3) . . ?
C3_8 C2_8 C7_8 121.1(3) . . ?
C1_8 C2_8 C7_8 120.6(3) . . ?
C2_8 C3_8 C4_8 122.0(3) . . ?
C5_8 C4_8 C3_8 118.0(3) . . ?
C5_8 C4_8 C8_8 121.6(3) . . ?
C3_8 C4_8 C8_8 120.4(3) . . ?
C4_8 C5_8 C6_8 122.1(3) . . ?
C1_8 C6_8 C5_8 117.9(3) . . ?
C1_8 C6_8 C9_8 121.1(3) . . ?
C5_8 C6_8 C9_8 120.9(3) . . ?
C2_9 C1_9 C6_9 120.0 . . ?
C3_9 C2_9 C1_9 120.0 . . ?
C4_9 C3_9 C2_9 120.0 . . ?
C3_9 C4_9 C5_9 120.0 . . ?
C4_9 C5_9 C6_9 120.0 . . ?
C5_9 C6_9 C1_9 120.0 . . ?
C2_101 C1_101 C6_101 120.0 . . ?
C1_101 C2_101 C3_101 120.0 . . ?
C2_101 C3_101 C4_101 120.0 . . ?
C5_101 C4_101 C3_101 120.0 . . ?
C4_101 C5_101 C6_101 120.0 . . ?
C5_101 C6_101 C1_101 120.0 . . ?
C2_102 C1_102 C6_102 120.0 . . ?
C1_102 C2_102 C3_102 120.0 . . ?
C2_102 C3_102 C4_102 120.0 . . ?
C5_102 C4_102 C3_102 120.0 . . ?
C4_102 C5_102 C6_102 120.0 . . ?
C5_102 C6_102 C1_102 120.0 . . ?
C2_11 C1_11 C6_11 120.0 . . ?
C3_11 C2_11 C1_11 120.0 . . ?
C4_11 C3_11 C2_11 120.0 . . ?
C3_11 C4_11 C5_11 120.0 . . ?
C6_11 C5_11 C4_11 120.0 . . ?
C5_11 C6_11 C1_11 120.0 . . ?
C2_12 C1_12 C6_12 120.0 . . ?
C3_12 C2_12 C1_12 120.0 . . ?
C2_12 C3_12 C4_12 120.0 . . ?
C5_12 C4_12 C3_12 120.0 . . ?
C6_12 C5_12 C4_12 120.0 . . ?
C5_12 C6_12 C1_12 120.0 . . ?

loop_
_geom_bond_atom_site_label_1
_geom_bond_atom_site_label_2
_geom_bond_distance
_geom_bond_site_symmetry_2
_geom_bond_publ_flag
B1_1 C1_2 1.628(4) . ?
B1_1 S1_1 1.948(3) . ?
S1_1 C1_1 1.758(3) . ?
P1_1 C1_1 1.712(3) . ?
P1_1 N3_1 1.719(3) . ?
N1_1 N2_1 1.290(4) . ?
N1_1 C1_1 1.372(4) . ?
N2_1 N3_1 1.354(4) . ?
N3_1 C2_1 1.423(4) . ?
C2_1 C7_1 1.374(5) . ?
C2_1 C3_1 1.396(4) . ?
C3_1 C4_1 1.377(5) . ?
C4_1 C5_1 1.395(5) . ?
C5_1 C6_1 1.379(5) . ?
C5_1 C8_1 1.490(5) . ?
C6_1 C7_1 1.392(5) . ?
C8_1 F1_112 1.255(13) . ?
C8_1 F3_113 1.299(12) . ?
C8_1 F3_112 1.304(15) . ?
C8_1 F2_111 1.322(6) . ?
C8_1 F1_113 1.327(13) . ?
C8_1 F3_111 1.345(6) . ?
C8_1 F2_113 1.374(11) . ?
C8_1 F1_111 1.390(7) . ?
C8_1 F2_112 1.432(11) . ?
N1_2 C1_2 1.333(4) . ?
N1_2 C1_3 1.436(4) . ?
N1_2 C2_2 1.480(4) . ?
N2_2 C1_2 1.331(4) . ?
N2_2 C1_4 1.437(4) . ?
N2_2 C3_2 1.483(4) . ?
C2_2 C3_2 1.528(4) . ?
C1_3 C6_3 1.388(4) . ?
C1_3 C2_3 1.404(4) . ?
C2_3 C3_3 1.381(4) . ?
C2_3 C7_3 1.501(4) . ?
C3_3 C4_3 1.392(5) . ?
C4_3 C5_3 1.390(5) . ?
C4_3 C8_3 1.508(4) . ?
C5_3 C6_3 1.400(4) . ?
C6_3 C9_3 1.510(4) . ?
C1_4 C6_4 1.395(4) . ?
C1_4 C2_4 1.404(4) . ?
C2_4 C3_4 1.384(4) . ?
C2_4 C7_4 1.504(4) . ?
C3_4 C4_4 1.391(4) . ?
C4_4 C5_4 1.389(5) . ?
C4_4 C8_4 1.514(5) . ?
C5_4 C6_4 1.396(4) . ?
C6_4 C9_4 1.509(5) . ?
B1_5 C1_6 1.612(4) . ?
B1_5 S1_5 1.947(3) . ?
S1_5 C1_5 1.754(3) . ?
P1_5 C1_5 1.711(3) . ?
P1_5 N3_5 1.719(3) . ?
N1_5 N2_5 1.297(4) . ?
N1_5 C1_5 1.382(4) . ?
N2_5 N3_5 1.360(4) . ?
N3_5 C2_5 1.430(4) . ?
C2_5 C7_5 1.380(5) . ?
C2_5 C3_5 1.391(5) . ?
C3_5 C4_5 1.384(5) . ?
C4_5 C5_5 1.379(5) . ?
C5_5 C6_5 1.384(5) . ?
C5_5 C8_5 1.496(4) . ?
C6_5 C7_5 1.390(4) . ?
C8_5 F1_5 1.309(4) . ?
C8_5 F3_5 1.324(4) . ?
C8_5 F2_5 1.344(4) . ?
N1_6 C1_6 1.331(4) . ?
N1_6 C1_7 1.434(4) . ?
N1_6 C2_6 1.480(4) . ?
N2_6 C1_6 1.343(4) . ?
N2_6 C1_8 1.434(4) . ?
N2_6 C3_6 1.471(4) . ?
C2_6 C3_6 1.527(4) . ?
C1_7 C2_7 1.392(4) . ?
C1_7 C6_7 1.409(4) . ?
C2_7 C3_7 1.394(4) . ?
C2_7 C7_7 1.493(4) . ?
C3_7 C4_7 1.388(5) . ?
C4_7 C5_7 1.387(5) . ?
C4_7 C8_7 1.507(4) . ?
C5_7 C6_7 1.392(4) . ?
C6_7 C9_7 1.504(4) . ?
C1_8 C6_8 1.396(4) . ?
C1_8 C2_8 1.403(4) . ?
C2_8 C3_8 1.386(4) . ?
C2_8 C7_8 1.511(4) . ?
C3_8 C4_8 1.398(4) . ?
C4_8 C5_8 1.389(5) . ?
C4_8 C8_8 1.505(4) . ?
C5_8 C6_8 1.402(4) . ?
C6_8 C9_8 1.508(5) . ?
C1_9 C2_9 1.3900 . ?
C1_9 C6_9 1.3900 . ?
C2_9 C3_9 1.3900 . ?
C3_9 C4_9 1.3900 . ?
C4_9 C5_9 1.3900 . ?
C5_9 C6_9 1.3900 . ?
C1_101 C2_101 1.3900 . ?
C1_101 C6_101 1.3900 . ?
C2_101 C3_101 1.3900 . ?
C3_101 C4_101 1.3900 . ?
C4_101 C5_101 1.3900 . ?
C5_101 C6_101 1.3900 . ?
C1_102 C2_102 1.3900 . ?
C1_102 C6_102 1.3900 . ?
C2_102 C3_102 1.3900 . ?
C3_102 C4_102 1.3900 . ?
C4_102 C5_102 1.3900 . ?
C5_102 C6_102 1.3900 . ?
C1_11 C2_11 1.3900 . ?
C1_11 C6_11 1.3900 . ?
C2_11 C3_11 1.3900 . ?
C3_11 C4_11 1.3900 . ?
C4_11 C5_11 1.3900 . ?
C5_11 C6_11 1.3900 . ?
C1_12 C2_12 1.3900 . ?
C1_12 C6_12 1.3900 . ?
C2_12 C3_12 1.3900 . ?
C3_12 C4_12 1.3900 . ?
C4_12 C5_12 1.3900 . ?
C5_12 C6_12 1.3900 . ?

loop_
_geom_torsion_atom_site_label_1
_geom_torsion_atom_site_label_2
_geom_torsion_atom_site_label_3
_geom_torsion_atom_site_label_4
_geom_torsion
_geom_torsion_site_symmetry_1
_geom_torsion_site_symmetry_2
_geom_torsion_site_symmetry_3
_geom_torsion_site_symmetry_4
_geom_torsion_publ_flag
C1_1 N1_1 N2_1 N3_1 0.3(4) . . . . ?
N1_1 N2_1 N3_1 C2_1 -175.9(3) . . . . ?
N1_1 N2_1 N3_1 P1_1 0.3(3) . . . . ?
C1_1 P1_1 N3_1 N2_1 -0.6(2) . . . . ?
C1_1 P1_1 N3_1 C2_1 175.2(3) . . . . ?
N2_1 N1_1 C1_1 P1_1 -0.8(3) . . . . ?
N2_1 N1_1 C1_1 S1_1 179.0(2) . . . . ?
N3_1 P1_1 C1_1 N1_1 0.7(2) . . . . ?
N3_1 P1_1 C1_1 S1_1 -179.1(2) . . . . ?
B1_1 S1_1 C1_1 N1_1 -153.8(2) . . . . ?
B1_1 S1_1 C1_1 P1_1 26.0(2) . . . . ?
N2_1 N3_1 C2_1 C7_1 -169.7(3) . . . . ?
P1_1 N3_1 C2_1 C7_1 14.5(4) . . . . ?
N2_1 N3_1 C2_1 C3_1 11.5(4) . . . . ?
P1_1 N3_1 C2_1 C3_1 -164.3(3) . . . . ?
C7_1 C2_1 C3_1 C4_1 1.7(5) . . . . ?
N3_1 C2_1 C3_1 C4_1 -179.5(3) . . . . ?
C2_1 C3_1 C4_1 C5_1 -0.8(5) . . . . ?
C3_1 C4_1 C5_1 C6_1 -1.0(6) . . . . ?
C3_1 C4_1 C5_1 C8_1 179.4(3) . . . . ?
C4_1 C5_1 C6_1 C7_1 1.8(5) . . . . ?
C8_1 C5_1 C6_1 C7_1 -178.5(3) . . . . ?
C3_1 C2_1 C7_1 C6_1 -0.8(5) . . . . ?
N3_1 C2_1 C7_1 C6_1 -179.6(3) . . . . ?
C5_1 C6_1 C7_1 C2_1 -1.0(5) . . . . ?
C6_1 C5_1 C8_1 F1_112 -75.0(13) . . . . ?
C4_1 C5_1 C8_1 F1_112 104.7(13) . . . . ?
C6_1 C5_1 C8_1 F3_113 0.9(10) . . . . ?
C4_1 C5_1 C8_1 F3_113 -179.5(10) . . . . ?
C6_1 C5_1 C8_1 F3_112 47.6(12) . . . . ?
C4_1 C5_1 C8_1 F3_112 -132.7(12) . . . . ?
C6_1 C5_1 C8_1 F2_111 -152.1(5) . . . . ?
C4_1 C5_1 C8_1 F2_111 27.5(7) . . . . ?
C6_1 C5_1 C8_1 F1_113 -117.7(10) . . . . ?
C4_1 C5_1 C8_1 F1_113 62.0(11) . . . . ?
C6_1 C5_1 C8_1 F3_111 81.1(6) . . . . ?
C4_1 C5_1 C8_1 F3_111 -99.3(5) . . . . ?
C6_1 C5_1 C8_1 F2_113 122.4(9) . . . . ?
C4_1 C5_1 C8_1 F2_113 -57.9(9) . . . . ?
C6_1 C5_1 C8_1 F1_111 -33.5(6) . . . . ?
C4_1 C5_1 C8_1 F1_111 146.1(5) . . . . ?
C6_1 C5_1 C8_1 F2_112 163.8(8) . . . . ?
C4_1 C5_1 C8_1 F2_112 -16.5(9) . . . . ?
C1_4 N2_2 C1_2 N1_2 169.8(3) . . . . ?
C3_2 N2_2 C1_2 N1_2 -1.6(3) . . . . ?
C1_4 N2_2 C1_2 B1_1 -13.4(5) . . . . ?
C3_2 N2_2 C1_2 B1_1 175.3(3) . . . . ?
C1_3 N1_2 C1_2 N2_2 -170.9(3) . . . . ?
C2_2 N1_2 C1_2 N2_2 -2.7(3) . . . . ?
C1_3 N1_2 C1_2 B1_1 12.1(5) . . . . ?
C2_2 N1_2 C1_2 B1_1 -179.7(3) . . . . ?
S1_1 B1_1 C1_2 N2_2 -88.8(3) . . . . ?
S1_1 B1_1 C1_2 N1_2 87.6(3) . . . . ?
C1_2 N1_2 C2_2 C3_2 5.5(3) . . . . ?
C1_3 N1_2 C2_2 C3_2 174.9(3) . . . . ?
C1_2 N2_2 C3_2 C2_2 4.9(3) . . . . ?
C1_4 N2_2 C3_2 C2_2 -167.3(3) . . . . ?
N1_2 C2_2 C3_2 N2_2 -5.8(3) . . . . ?
C1_2 N1_2 C1_3 C6_3 -107.1(4) . . . . ?
C2_2 N1_2 C1_3 C6_3 85.3(3) . . . . ?
C1_2 N1_2 C1_3 C2_3 80.3(4) . . . . ?
C2_2 N1_2 C1_3 C2_3 -87.4(3) . . . . ?
C6_3 C1_3 C2_3 C3_3 0.5(4) . . . . ?
N1_2 C1_3 C2_3 C3_3 173.0(3) . . . . ?
C6_3 C1_3 C2_3 C7_3 -178.0(3) . . . . ?
N1_2 C1_3 C2_3 C7_3 -5.5(4) . . . . ?
C1_3 C2_3 C3_3 C4_3 -2.9(5) . . . . ?
C7_3 C2_3 C3_3 C4_3 175.6(3) . . . . ?
C2_3 C3_3 C4_3 C5_3 3.5(5) . . . . ?
C2_3 C3_3 C4_3 C8_3 -174.8(3) . . . . ?
C3_3 C4_3 C5_3 C6_3 -1.8(5) . . . . ?
C8_3 C4_3 C5_3 C6_3 176.5(3) . . . . ?
C2_3 C1_3 C6_3 C5_3 1.1(4) . . . . ?
N1_2 C1_3 C6_3 C5_3 -171.3(3) . . . . ?
C2_3 C1_3 C6_3 C9_3 -179.7(3) . . . . ?
N1_2 C1_3 C6_3 C9_3 7.9(4) . . . . ?
C4_3 C5_3 C6_3 C1_3 -0.4(5) . . . . ?
C4_3 C5_3 C6_3 C9_3 -179.7(3) . . . . ?
C1_2 N2_2 C1_4 C6_4 112.8(3) . . . . ?
C3_2 N2_2 C1_4 C6_4 -76.4(3) . . . . ?
C1_2 N2_2 C1_4 C2_4 -70.8(4) . . . . ?
C3_2 N2_2 C1_4 C2_4 100.1(3) . . . . ?
C6_4 C1_4 C2_4 C3_4 -1.6(4) . . . . ?
N2_2 C1_4 C2_4 C3_4 -177.9(3) . . . . ?
C6_4 C1_4 C2_4 C7_4 177.5(3) . . . . ?
N2_2 C1_4 C2_4 C7_4 1.1(4) . . . . ?
C1_4 C2_4 C3_4 C4_4 1.3(5) . . . . ?
C7_4 C2_4 C3_4 C4_4 -177.8(3) . . . . ?
C2_4 C3_4 C4_4 C5_4 -0.2(5) . . . . ?
C2_4 C3_4 C4_4 C8_4 179.6(3) . . . . ?
C3_4 C4_4 C5_4 C6_4 -0.7(5) . . . . ?
C8_4 C4_4 C5_4 C6_4 179.6(3) . . . . ?
C2_4 C1_4 C6_4 C5_4 0.8(4) . . . . ?
N2_2 C1_4 C6_4 C5_4 177.1(3) . . . . ?
C2_4 C1_4 C6_4 C9_4 -179.7(3) . . . . ?
N2_2 C1_4 C6_4 C9_4 -3.3(4) . . . . ?
C4_4 C5_4 C6_4 C1_4 0.4(4) . . . . ?
C4_4 C5_4 C6_4 C9_4 -179.2(3) . . . . ?
C1_5 N1_5 N2_5 N3_5 -0.4(4) . . . . ?
N1_5 N2_5 N3_5 C2_5 176.2(3) . . . . ?
N1_5 N2_5 N3_5 P1_5 -0.1(3) . . . . ?
C1_5 P1_5 N3_5 N2_5 0.5(2) . . . . ?
C1_5 P1_5 N3_5 C2_5 -175.4(3) . . . . ?
N2_5 N1_5 C1_5 P1_5 0.7(4) . . . . ?
N2_5 N1_5 C1_5 S1_5 -179.0(2) . . . . ?
N3_5 P1_5 C1_5 N1_5 -0.6(2) . . . . ?
N3_5 P1_5 C1_5 S1_5 179.1(2) . . . . ?
B1_5 S1_5 C1_5 N1_5 155.5(2) . . . . ?
B1_5 S1_5 C1_5 P1_5 -24.2(3) . . . . ?
N2_5 N3_5 C2_5 C7_5 172.7(3) . . . . ?
P1_5 N3_5 C2_5 C7_5 -11.5(4) . . . . ?
N2_5 N3_5 C2_5 C3_5 -8.1(4) . . . . ?
P1_5 N3_5 C2_5 C3_5 167.8(3) . . . . ?
C7_5 C2_5 C3_5 C4_5 -1.5(5) . . . . ?
N3_5 C2_5 C3_5 C4_5 179.2(3) . . . . ?
C2_5 C3_5 C4_5 C5_5 1.4(6) . . . . ?
C3_5 C4_5 C5_5 C6_5 -0.4(6) . . . . ?
C3_5 C4_5 C5_5 C8_5 -177.9(3) . . . . ?
C4_5 C5_5 C6_5 C7_5 -0.5(5) . . . . ?
C8_5 C5_5 C6_5 C7_5 177.0(3) . . . . ?
C3_5 C2_5 C7_5 C6_5 0.6(5) . . . . ?
N3_5 C2_5 C7_5 C6_5 179.9(3) . . . . ?
C5_5 C6_5 C7_5 C2_5 0.4(5) . . . . ?
C4_5 C5_5 C8_5 F1_5 -33.5(5) . . . . ?
C6_5 C5_5 C8_5 F1_5 149.0(4) . . . . ?
C4_5 C5_5 C8_5 F3_5 88.8(4) . . . . ?
C6_5 C5_5 C8_5 F3_5 -88.7(4) . . . . ?
C4_5 C5_5 C8_5 F2_5 -154.0(3) . . . . ?
C6_5 C5_5 C8_5 F2_5 28.5(5) . . . . ?
C1_7 N1_6 C1_6 N2_6 178.1(3) . . . . ?
C2_6 N1_6 C1_6 N2_6 0.1(3) . . . . ?
C1_7 N1_6 C1_6 B1_5 -3.3(5) . . . . ?
C2_6 N1_6 C1_6 B1_5 178.6(3) . . . . ?
C1_8 N2_6 C1_6 N1_6 -169.2(3) . . . . ?
C3_6 N2_6 C1_6 N1_6 3.1(3) . . . . ?
C1_8 N2_6 C1_6 B1_5 12.3(5) . . . . ?
C3_6 N2_6 C1_6 B1_5 -175.4(3) . . . . ?
S1_5 B1_5 C1_6 N1_6 -89.4(3) . . . . ?
S1_5 B1_5 C1_6 N2_6 88.8(3) . . . . ?
C1_6 N1_6 C2_6 C3_6 -3.0(3) . . . . ?
C1_7 N1_6 C2_6 C3_6 178.8(3) . . . . ?
C1_6 N2_6 C3_6 C2_6 -4.8(3) . . . . ?
C1_8 N2_6 C3_6 C2_6 168.1(3) . . . . ?
N1_6 C2_6 C3_6 N2_6 4.3(3) . . . . ?
C1_6 N1_6 C1_7 C2_7 97.2(4) . . . . ?
C2_6 N1_6 C1_7 C2_7 -84.8(3) . . . . ?
C1_6 N1_6 C1_7 C6_7 -87.3(4) . . . . ?
C2_6 N1_6 C1_7 C6_7 90.6(3) . . . . ?
C6_7 C1_7 C2_7 C3_7 0.6(4) . . . . ?
N1_6 C1_7 C2_7 C3_7 175.9(3) . . . . ?
C6_7 C1_7 C2_7 C7_7 -179.5(3) . . . . ?
N1_6 C1_7 C2_7 C7_7 -4.3(4) . . . . ?
C1_7 C2_7 C3_7 C4_7 0.6(5) . . . . ?
C7_7 C2_7 C3_7 C4_7 -179.3(3) . . . . ?
C2_7 C3_7 C4_7 C5_7 -0.7(5) . . . . ?
C2_7 C3_7 C4_7 C8_7 -179.7(3) . . . . ?
C3_7 C4_7 C5_7 C6_7 -0.3(5) . . . . ?
C8_7 C4_7 C5_7 C6_7 178.7(3) . . . . ?
C4_7 C5_7 C6_7 C1_7 1.4(5) . . . . ?
C4_7 C5_7 C6_7 C9_7 -176.7(3) . . . . ?
C2_7 C1_7 C6_7 C5_7 -1.6(4) . . . . ?
N1_6 C1_7 C6_7 C5_7 -176.9(3) . . . . ?
C2_7 C1_7 C6_7 C9_7 176.5(3) . . . . ?
N1_6 C1_7 C6_7 C9_7 1.2(4) . . . . ?
C1_6 N2_6 C1_8 C6_8 -112.4(3) . . . . ?
C3_6 N2_6 C1_8 C6_8 75.8(4) . . . . ?
C1_6 N2_6 C1_8 C2_8 71.7(4) . . . . ?
C3_6 N2_6 C1_8 C2_8 -100.0(3) . . . . ?
C6_8 C1_8 C2_8 C3_8 2.4(4) . . . . ?
N2_6 C1_8 C2_8 C3_8 178.1(3) . . . . ?
C6_8 C1_8 C2_8 C7_8 -177.0(3) . . . . ?
N2_6 C1_8 C2_8 C7_8 -1.2(4) . . . . ?
C1_8 C2_8 C3_8 C4_8 -1.6(5) . . . . ?
C7_8 C2_8 C3_8 C4_8 177.7(3) . . . . ?
C2_8 C3_8 C4_8 C5_8 -0.1(5) . . . . ?
C2_8 C3_8 C4_8 C8_8 -179.5(3) . . . . ?
C3_8 C4_8 C5_8 C6_8 1.2(5) . . . . ?
C8_8 C4_8 C5_8 C6_8 -179.4(3) . . . . ?
C2_8 C1_8 C6_8 C5_8 -1.3(4) . . . . ?
N2_6 C1_8 C6_8 C5_8 -177.1(3) . . . . ?
C2_8 C1_8 C6_8 C9_8 -179.5(3) . . . . ?
N2_6 C1_8 C6_8 C9_8 4.8(4) . . . . ?
C4_8 C5_8 C6_8 C1_8 -0.5(5) . . . . ?
C4_8 C5_8 C6_8 C9_8 177.6(3) . . . . ?
C6_9 C1_9 C2_9 C3_9 0.0 . . . . ?
C1_9 C2_9 C3_9 C4_9 0.0 . . . . ?
C2_9 C3_9 C4_9 C5_9 0.0 . . . . ?
C3_9 C4_9 C5_9 C6_9 0.0 . . . . ?
C4_9 C5_9 C6_9 C1_9 0.0 . . . . ?
C2_9 C1_9 C6_9 C5_9 0.0 . . . . ?
C6_101 C1_101 C2_101 C3_101 0.0 . . . . ?
C1_101 C2_101 C3_101 C4_101 0.0 . . . . ?
C2_101 C3_101 C4_101 C5_101 0.0 . . . . ?
C3_101 C4_101 C5_101 C6_101 0.0 . . . . ?
C4_101 C5_101 C6_101 C1_101 0.0 . . . . ?
C2_101 C1_101 C6_101 C5_101 0.0 . . . . ?
C6_102 C1_102 C2_102 C3_102 0.0 . . . . ?
C1_102 C2_102 C3_102 C4_102 0.0 . . . . ?
C2_102 C3_102 C4_102 C5_102 0.0 . . . . ?
C3_102 C4_102 C5_102 C6_102 0.0 . . . . ?
C4_102 C5_102 C6_102 C1_102 0.0 . . . . ?
C2_102 C1_102 C6_102 C5_102 0.0 . . . . ?
C6_11 C1_11 C2_11 C3_11 0.0 . . . . ?
C1_11 C2_11 C3_11 C4_11 0.0 . . . . ?
C2_11 C3_11 C4_11 C5_11 0.0 . . . . ?
C3_11 C4_11 C5_11 C6_11 0.0 . . . . ?
C4_11 C5_11 C6_11 C1_11 0.0 . . . . ?
C2_11 C1_11 C6_11 C5_11 0.0 . . . . ?
C6_12 C1_12 C2_12 C3_12 0.0 . . . . ?
C1_12 C2_12 C3_12 C4_12 0.0 . . . . ?
C2_12 C3_12 C4_12 C5_12 0.0 . . . . ?
C3_12 C4_12 C5_12 C6_12 0.0 . . . . ?
C4_12 C5_12 C6_12 C1_12 0.0 . . . . ?
C2_12 C1_12 C6_12 C5_12 0.0 . . . . ?
